data_7028588
loop_
_publ_author_name
'Zheng, Zheng'
'Yu, Zhi-Peng'
'Yang, Ming-Di'
'Jin, Feng'
'Ye, Li-Na'
'Fang, Min'
'Zhou, Hong-Ping'
'Wu, Jie-Ying'
'Tian, Yu-Peng'

_publ_section_title
;
 Silver(I) supramolecular complexes generated from isophorone-based
 ligands: crystal structures and enhanced nonlinear optical properties
 through metal complexation.
;
_journal_issue 3
_journal_name_full 'Dalton transactions (Cambridge, England : 2003)'
_journal_page_first 1139
_journal_page_last 1150
_journal_paper_doi 10.1039/c3dt52364k
_journal_volume 43
_journal_year 2014
_chemical_formula_moiety 'C50 H40 Ag F6 N8 P'
_chemical_formula_sum 'C50 H40 Ag F6 N8 P'
_chemical_formula_weight 1005.74
_chemical_name_systematic
;
?
;
_space_group_IT_number 2
_symmetry_cell_setting triclinic
_symmetry_space_group_name_Hall '-P 1'
_symmetry_space_group_name_H-M 'P -1'
_atom_sites_solution_hydrogens geom
_atom_sites_solution_primary direct
_atom_sites_solution_secondary difmap
_audit_creation_method SHELXL-97
_cell_angle_alpha 94.268(3)
_cell_angle_beta 96.334(3)
_cell_angle_gamma 98.170(3)
_cell_formula_units_Z 2
_cell_length_a 9.738(2)
_cell_length_b 11.756(2)
_cell_length_c 21.462(4)
_cell_measurement_reflns_used 2319
_cell_measurement_temperature 298(2)
_cell_measurement_theta_max 19.63
_cell_measurement_theta_min 2.44
_cell_volume 2407.0(8)
_computing_cell_refinement 'Bruker SMART'
_computing_data_collection 'Bruker SMART'
_computing_data_reduction 'Bruker SAINT'
_computing_molecular_graphics 'Bruker SHELXTL'
_computing_publication_material 'Bruker SHELXTL'
_computing_structure_refinement 'SHELXL-97 (Sheldrick, 1997)'
_computing_structure_solution 'SHELXS-97 (Sheldrick, 1990)'
_diffrn_ambient_temperature 298(2)
_diffrn_measured_fraction_theta_full 0.986
_diffrn_measured_fraction_theta_max 0.986
_diffrn_measurement_device_type 'CCD area detector'
_diffrn_measurement_method 'phi and omega scans'
_diffrn_radiation_monochromator graphite
_diffrn_radiation_source 'fine-focus sealed tube'
_diffrn_radiation_type MoK\a
_diffrn_radiation_wavelength 0.71073
_diffrn_reflns_av_R_equivalents 0.0580
_diffrn_reflns_av_sigmaI/netI 0.1007
_diffrn_reflns_limit_h_max 11
_diffrn_reflns_limit_h_min -11
_diffrn_reflns_limit_k_max 13
_diffrn_reflns_limit_k_min -13
_diffrn_reflns_limit_l_max 25
_diffrn_reflns_limit_l_min -25
_diffrn_reflns_number 17215
_diffrn_reflns_theta_full 25.00
_diffrn_reflns_theta_max 25.00
_diffrn_reflns_theta_min 1.76
_exptl_absorpt_coefficient_mu 0.518
_exptl_absorpt_correction_T_max 0.9035
_exptl_absorpt_correction_T_min 0.8601
_exptl_absorpt_correction_type multi-scan
_exptl_absorpt_process_details sadabs
_exptl_crystal_colour yellow
_exptl_crystal_density_diffrn 1.388
_exptl_crystal_density_method 'not measured'
_exptl_crystal_description needle
_exptl_crystal_F_000 1024
_exptl_crystal_size_max 0.30
_exptl_crystal_size_mid 0.20
_exptl_crystal_size_min 0.20
_refine_diff_density_max 0.919
_refine_diff_density_min -0.568
_refine_diff_density_rms 0.091
_refine_ls_extinction_method none
_refine_ls_goodness_of_fit_ref 1.049
_refine_ls_hydrogen_treatment constr
_refine_ls_matrix_type full
_refine_ls_number_parameters 599
_refine_ls_number_reflns 8383
_refine_ls_number_restraints 6
_refine_ls_restrained_S_all 1.052
_refine_ls_R_factor_all 0.1330
_refine_ls_R_factor_gt 0.0688
_refine_ls_shift/su_max 0.001
_refine_ls_shift/su_mean 0.000
_refine_ls_structure_factor_coef Fsqd
_refine_ls_weighting_details 'calc w=1/[\s^2^(Fo^2^)+(0.1000P)^2^+0.0000P] where P=(Fo^2^+2Fc^2^)/3'
_refine_ls_weighting_scheme calc
_refine_ls_wR_factor_gt 0.1746
_refine_ls_wR_factor_ref 0.2129
_reflns_number_gt 4499
_reflns_number_total 8383
_reflns_threshold_expression >2sigma(I)
_cod_data_source_file c3dt52364k.txt
_cod_data_source_block 5
_cod_depositor_comments
;
The following automatic conversions were performed:

'_symmetry_cell_setting' value 'Triclinic' changed to 'triclinic'
according to
/usr/data/users/saulius/automatic-downloads/current/RSC/lib/dictionaries/cif_core.dic
dictionary named 'cif_core.dic' version 2.4.2 from 2011-04-26.

Automatic conversion script
Id: cif_fix_values 2281 2013-09-26 08:29:07Z andrius 
;
_cod_original_cell_volume 2407.1(9)
_cod_original_sg_symbol_H-M 'P-1 '
_cod_database_code 7028588

loop_
_symmetry_equiv_pos_as_xyz
'x, y, z'
'-x, -y, -z'

loop_
_atom_site_label
_atom_site_type_symbol
_atom_site_fract_x
_atom_site_fract_y
_atom_site_fract_z
_atom_site_U_iso_or_equiv
_atom_site_adp_type
_atom_site_occupancy
_atom_site_symmetry_multiplicity
_atom_site_calc_flag
_atom_site_refinement_flags
Ag1 Ag 0.02110(6) 0.22984(4) 0.51384(2) 0.0650(3) Uani 1 1 d .
P1 P 0.4531(2) 0.18562(19) 0.60275(11) 0.0712(6) Uani 1 1 d .
N3 N -0.0746(5) -0.0574(4) 0.6156(2) 0.0495(13) Uani 1 1 d .
C17 C -0.0369(6) -0.1399(5) 0.6572(3) 0.0476(15) Uani 1 1 d .
N6 N 0.0938(5) 0.5098(4) 0.4024(2) 0.0502(13) Uani 1 1 d .
N4 N -0.0614(5) 0.0889(4) 0.5576(2) 0.0515(13) Uani 1 1 d .
C47 C 0.4397(11) 0.7977(11) 0.6139(8) 0.116(4) Uani 1 1 d .
C14 C 0.0357(6) -0.3059(5) 0.7360(3) 0.0456(15) Uani 1 1 d .
C26 C 0.0485(6) 0.5904(5) 0.3607(3) 0.0458(15) Uani 1 1 d .
C4 C 0.4116(7) -0.6167(5) 0.8751(3) 0.0497(16) Uani 1 1 d .
C13 C 0.0695(6) -0.3932(5) 0.7778(3) 0.0484(16) Uani 1 1 d .
H13 H -0.0021 -0.4283 0.7984 0.058 Uiso 1 1 calc R
C34 C -0.2441(7) 0.9530(5) 0.1875(3) 0.0484(16) Uani 1 1 d .
C35 C -0.1348(7) 1.0147(6) 0.1532(3) 0.0554(17) Uani 1 1 d .
H35A H -0.0764 0.9602 0.1390 0.066 Uiso 1 1 calc R
H35B H -0.0759 1.0735 0.1823 0.066 Uiso 1 1 calc R
N5 N 0.0911(6) 0.3683(5) 0.4639(2) 0.0593(15) Uani 1 1 d .
C28 C -0.1316(7) 0.6852(5) 0.3149(3) 0.0515(16) Uani 1 1 d .
H28 H -0.2251 0.6952 0.3103 0.062 Uiso 1 1 calc R
C29 C -0.0409(7) 0.7494(5) 0.2817(3) 0.0474(16) Uani 1 1 d .
C32 C -0.0805(7) 0.8362(5) 0.2408(3) 0.0486(16) Uani 1 1 d .
H32 H -0.0102 0.8749 0.2208 0.058 Uiso 1 1 calc R
C11 C 0.3636(7) -0.5348(5) 0.8349(3) 0.0529(17) Uani 1 1 d .
H11 H 0.4250 -0.4988 0.8096 0.063 Uiso 1 1 calc R
C16 C -0.1365(7) -0.2044(7) 0.6849(4) 0.076(2) Uani 1 1 d .
H16 H -0.2292 -0.1932 0.6771 0.091 Uiso 1 1 calc R
C2 C 0.5439(7) -0.6437(6) 0.8757(3) 0.0565(17) Uani 1 1 d .
C41 C -0.5528(7) 1.0895(6) 0.1401(3) 0.0640(19) Uani 1 1 d .
F4 F 0.5755(6) 0.1366(6) 0.6409(3) 0.153(2) Uani 1 1 d .
C5 C 0.3113(6) -0.6743(5) 0.9150(3) 0.0514(16) Uani 1 1 d .
H5A H 0.3634 -0.6933 0.9530 0.062 Uiso 1 1 calc R
H5B H 0.2636 -0.7460 0.8923 0.062 Uiso 1 1 calc R
C9 C 0.1314(7) -0.5590(6) 0.8737(3) 0.0583(18) Uani 1 1 d .
H9A H 0.0701 -0.6237 0.8499 0.070 Uiso 1 1 calc R
H9B H 0.0742 -0.5018 0.8857 0.070 Uiso 1 1 calc R
C6 C 0.2021(7) -0.6006(5) 0.9333(3) 0.0526(17) Uani 1 1 d .
C40 C -0.4181(7) 1.0667(5) 0.1456(3) 0.0505(16) Uani 1 1 d .
C20 C 0.0066(6) 0.0311(5) 0.5977(3) 0.0499(16) Uani 1 1 d .
H20 H 0.1014 0.0505 0.6120 0.060 Uiso 1 1 calc R
C43 C -0.6635(9) 1.0231(8) 0.1676(4) 0.084(2) Uani 1 1 d .
C30 C 0.0972(7) 0.7304(6) 0.2882(3) 0.0583(18) Uani 1 1 d .
H30 H 0.1612 0.7726 0.2663 0.070 Uiso 1 1 calc R
C33 C -0.2079(7) 0.8654(5) 0.2292(3) 0.0482(16) Uani 1 1 d .
H33 H -0.2790 0.8274 0.2490 0.058 Uiso 1 1 calc R
C36 C -0.1948(7) 1.0726(6) 0.0956(3) 0.0566(17) Uani 1 1 d .
C44 C -0.3764(7) 0.9775(5) 0.1823(3) 0.0543(17) Uani 1 1 d .
H44 H -0.4423 0.9351 0.2031 0.065 Uiso 1 1 calc R
C27 C -0.0898(6) 0.6066(5) 0.3547(3) 0.0492(16) Uani 1 1 d .
H27 H -0.1534 0.5653 0.3771 0.059 Uiso 1 1 calc R
C31 C 0.1417(7) 0.6497(6) 0.3267(3) 0.0602(18) Uani 1 1 d .
H31 H 0.2338 0.6359 0.3295 0.072 Uiso 1 1 calc R
C1 C 0.5911(7) -0.7298(6) 0.9142(3) 0.0634(19) Uani 1 1 d .
F5 F 0.3240(7) 0.2287(7) 0.5695(3) 0.173(3) Uani 1 1 d .
C10 C 0.2336(6) -0.5074(5) 0.8322(3) 0.0469(15) Uani 1 1 d .
F3 F 0.3418(6) 0.1083(6) 0.6343(3) 0.157(3) Uani 1 1 d .
C19 C 0.1352(7) -0.2387(6) 0.7075(3) 0.0575(18) Uani 1 1 d .
H19 H 0.2281 -0.2497 0.7148 0.069 Uiso 1 1 calc R
N1 N 0.6303(8) -0.7955(6) 0.9439(3) 0.099(2) Uani 1 1 d .
C18 C 0.1007(6) -0.1556(6) 0.6686(3) 0.0563(18) Uani 1 1 d .
H18 H 0.1696 -0.1111 0.6504 0.068 Uiso 1 1 calc R
F6 F 0.5658(8) 0.2618(7) 0.5750(3) 0.202(4) Uani 1 1 d .
C39 C -0.3097(7) 1.1398(5) 0.1165(3) 0.0572(18) Uani 1 1 d .
H39A H -0.2668 1.2042 0.1465 0.069 Uiso 1 1 calc R
H39B H -0.3541 1.1710 0.0802 0.069 Uiso 1 1 calc R
F1 F 0.4506(7) 0.0921(7) 0.5490(3) 0.178(3) Uani 1 1 d .
F2 F 0.4611(7) 0.2783(7) 0.6590(4) 0.173(3) Uani 1 1 d .
C24 C 0.2315(7) 0.5019(7) 0.4246(4) 0.078(2) Uani 1 1 d .
H24 H 0.3114 0.5483 0.4159 0.093 Uiso 1 1 calc R
C7 C 0.2724(8) -0.4969(6) 0.9781(3) 0.077(2) Uani 1 1 d .
H7A H 0.3342 -0.4472 0.9565 0.115 Uiso 1 1 calc R
H7B H 0.3248 -0.5230 1.0134 0.115 Uiso 1 1 calc R
H7C H 0.2024 -0.4552 0.9927 0.115 Uiso 1 1 calc R
C12 C 0.1935(7) -0.4266(5) 0.7888(3) 0.0498(16) Uani 1 1 d .
H12 H 0.2626 -0.3943 0.7659 0.060 Uiso 1 1 calc R
C38 C -0.0780(8) 1.1570(7) 0.0754(4) 0.083(2) Uani 1 1 d .
H38A H -0.0031 1.1166 0.0654 0.125 Uiso 1 1 calc R
H38B H -0.0440 1.2161 0.1091 0.125 Uiso 1 1 calc R
H38C H -0.1131 1.1917 0.0390 0.125 Uiso 1 1 calc R
C8 C 0.0903(8) -0.6736(7) 0.9652(4) 0.082(2) Uani 1 1 d .
H8A H 0.0192 -0.6284 0.9744 0.123 Uiso 1 1 calc R
H8B H 0.1329 -0.6975 1.0035 0.123 Uiso 1 1 calc R
H8C H 0.0492 -0.7404 0.9374 0.123 Uiso 1 1 calc R
N2 N 0.7199(8) -0.5419(8) 0.8094(4) 0.114(3) Uani 1 1 d .
C15 C -0.1020(7) -0.2860(6) 0.7241(4) 0.072(2) Uani 1 1 d .
H15 H -0.1715 -0.3284 0.7430 0.086 Uiso 1 1 calc R
C25 C 0.0152(7) 0.4262(5) 0.4274(3) 0.0565(17) Uani 1 1 d .
H25 H -0.0818 0.4110 0.4198 0.068 Uiso 1 1 calc R
C3 C 0.6415(9) -0.5882(7) 0.8379(4) 0.075(2) Uani 1 1 d .
C49 C 0.5122(9) 0.7084(14) 0.7067(5) 0.104(3) Uani 1 1 d .
C37 C -0.2565(8) 0.9828(6) 0.0414(3) 0.073(2) Uani 1 1 d .
H37A H -0.2902 1.0206 0.0059 0.109 Uiso 1 1 calc R
H37B H -0.3325 0.9321 0.0542 0.109 Uiso 1 1 calc R
H37C H -0.1858 0.9389 0.0298 0.109 Uiso 1 1 calc R
C23 C 0.2258(8) 0.4123(7) 0.4619(4) 0.080(2) Uani 1 1 d .
H23 H 0.3027 0.3860 0.4825 0.096 Uiso 1 1 calc R
C50 C 0.4830(10) 0.6028(11) 0.6745(7) 0.105(3) Uani 1 1 d .
C21 C -0.2037(8) -0.0572(7) 0.5836(4) 0.088(3) Uani 1 1 d U
H21 H -0.2835 -0.1100 0.5857 0.106 Uiso 1 1 calc R
C48 C 0.4881(10) 0.8078(11) 0.6778(8) 0.112(4) Uani 1 1 d .
C45 C 0.4329(11) 0.5889(10) 0.6124(7) 0.115(4) Uani 1 1 d .
C22 C -0.1947(8) 0.0320(7) 0.5491(4) 0.084(3) Uani 1 1 d .
H22 H -0.2683 0.0524 0.5231 0.101 Uiso 1 1 calc R
N7 N -0.7506(9) 0.9691(9) 0.1892(5) 0.127(3) Uani 1 1 d .
C42 C -0.5903(8) 1.1855(7) 0.1085(4) 0.075(2) Uani 1 1 d .
N8 N -0.6197(9) 1.2631(7) 0.0842(4) 0.115(3) Uani 1 1 d .
C46 C 0.4076(10) 0.6904(14) 0.5813(5) 0.113(4) Uani 1 1 d .

loop_
_atom_site_aniso_label
_atom_site_aniso_U_11
_atom_site_aniso_U_22
_atom_site_aniso_U_33
_atom_site_aniso_U_23
_atom_site_aniso_U_13
_atom_site_aniso_U_12
Ag1 0.0801(4) 0.0492(4) 0.0685(4) 0.0265(3) 0.0052(3) 0.0114(3)
P1 0.0525(12) 0.0716(14) 0.0882(16) 0.0078(12) 0.0104(11) 0.0030(10)
N3 0.035(3) 0.049(3) 0.067(3) 0.027(3) 0.002(2) 0.007(2)
C17 0.038(4) 0.045(4) 0.062(4) 0.018(3) 0.005(3) 0.007(3)
N6 0.055(3) 0.045(3) 0.050(3) 0.016(2) 0.001(3) 0.006(3)
N4 0.048(3) 0.046(3) 0.061(3) 0.016(3) 0.002(3) 0.007(3)
C47 0.066(7) 0.098(9) 0.193(14) 0.033(9) 0.045(8) 0.010(6)
C14 0.048(4) 0.039(4) 0.052(4) 0.010(3) 0.006(3) 0.008(3)
C26 0.043(4) 0.046(4) 0.048(4) 0.012(3) -0.005(3) 0.010(3)
C4 0.062(4) 0.044(4) 0.048(4) 0.012(3) 0.011(3) 0.015(3)
C13 0.041(4) 0.048(4) 0.058(4) 0.019(3) 0.008(3) 0.005(3)
C34 0.059(4) 0.040(4) 0.048(4) 0.010(3) 0.004(3) 0.012(3)
C35 0.063(4) 0.054(4) 0.056(4) 0.024(3) 0.014(3) 0.013(3)
N5 0.067(4) 0.055(3) 0.058(4) 0.025(3) -0.003(3) 0.014(3)
C28 0.053(4) 0.058(4) 0.046(4) 0.010(3) 0.004(3) 0.016(3)
C29 0.056(4) 0.046(4) 0.042(4) 0.014(3) 0.001(3) 0.011(3)
C32 0.054(4) 0.048(4) 0.046(4) 0.017(3) 0.005(3) 0.011(3)
C11 0.061(4) 0.048(4) 0.054(4) 0.022(3) 0.012(3) 0.012(3)
C16 0.028(4) 0.092(6) 0.117(6) 0.062(5) 0.015(4) 0.010(4)
C2 0.055(4) 0.054(4) 0.062(4) 0.014(3) 0.000(3) 0.013(3)
C41 0.060(5) 0.066(5) 0.071(5) 0.022(4) 0.005(4) 0.021(4)
F4 0.095(4) 0.175(6) 0.189(6) 0.033(5) -0.017(4) 0.046(4)
C5 0.062(4) 0.043(4) 0.051(4) 0.011(3) 0.006(3) 0.013(3)
C9 0.060(4) 0.054(4) 0.064(4) 0.019(3) 0.010(3) 0.010(3)
C6 0.066(4) 0.046(4) 0.050(4) 0.018(3) 0.014(3) 0.012(3)
C40 0.054(4) 0.043(4) 0.054(4) 0.009(3) -0.001(3) 0.010(3)
C20 0.037(3) 0.050(4) 0.063(4) 0.019(3) -0.003(3) 0.005(3)
C43 0.067(6) 0.095(7) 0.096(7) 0.024(5) 0.002(5) 0.031(5)
C30 0.047(4) 0.068(5) 0.065(4) 0.034(4) 0.009(3) 0.011(3)
C33 0.059(4) 0.041(4) 0.046(4) 0.013(3) 0.010(3) 0.008(3)
C36 0.066(4) 0.049(4) 0.057(4) 0.020(3) 0.008(3) 0.007(3)
C44 0.053(4) 0.056(4) 0.057(4) 0.022(3) 0.006(3) 0.011(3)
C27 0.051(4) 0.047(4) 0.051(4) 0.023(3) 0.007(3) 0.005(3)
C31 0.042(4) 0.068(5) 0.076(5) 0.035(4) 0.008(3) 0.011(3)
C1 0.066(5) 0.051(4) 0.077(5) 0.008(4) 0.006(4) 0.020(4)
F5 0.151(6) 0.186(7) 0.184(6) 0.036(5) -0.052(5) 0.078(5)
C10 0.050(4) 0.044(4) 0.049(4) 0.011(3) 0.007(3) 0.012(3)
F3 0.094(4) 0.186(7) 0.187(6) 0.043(5) 0.047(4) -0.029(4)
C19 0.041(4) 0.063(4) 0.072(5) 0.029(4) 0.005(3) 0.011(3)
N1 0.112(6) 0.072(5) 0.116(6) 0.030(4) -0.015(5) 0.039(4)
C18 0.038(4) 0.063(4) 0.074(5) 0.032(4) 0.014(3) 0.012(3)
F6 0.192(7) 0.220(8) 0.165(6) 0.040(6) 0.051(5) -0.100(6)
C39 0.068(5) 0.044(4) 0.060(4) 0.016(3) 0.000(3) 0.012(3)
F1 0.122(5) 0.212(8) 0.176(6) -0.100(6) 0.011(4) 0.015(5)
F2 0.122(5) 0.185(7) 0.192(7) -0.087(6) -0.013(5) 0.033(5)
C24 0.044(4) 0.078(5) 0.111(6) 0.047(5) -0.005(4) 0.000(4)
C7 0.098(6) 0.079(6) 0.055(5) -0.006(4) 0.010(4) 0.029(5)
C12 0.053(4) 0.048(4) 0.052(4) 0.019(3) 0.015(3) 0.010(3)
C38 0.068(5) 0.079(6) 0.113(7) 0.056(5) 0.035(5) 0.006(4)
C8 0.074(5) 0.086(6) 0.098(6) 0.051(5) 0.026(4) 0.018(4)
N2 0.086(6) 0.131(7) 0.143(8) 0.045(6) 0.053(5) 0.029(5)
C15 0.039(4) 0.082(5) 0.103(6) 0.054(4) 0.019(4) 0.007(4)
C25 0.061(4) 0.049(4) 0.061(4) 0.017(3) 0.005(3) 0.008(3)
C3 0.063(5) 0.081(6) 0.089(6) 0.024(5) 0.013(5) 0.028(5)
C49 0.063(6) 0.141(10) 0.109(8) -0.002(8) 0.036(5) 0.006(7)
C37 0.116(7) 0.054(5) 0.054(4) 0.019(4) 0.007(4) 0.027(4)
C23 0.065(5) 0.072(5) 0.099(6) 0.039(4) -0.020(4) 0.009(4)
C50 0.072(7) 0.132(10) 0.125(10) 0.033(8) 0.051(7) 0.021(6)
C21 0.046(4) 0.098(6) 0.121(6) 0.057(5) -0.004(4) 0.002(4)
C48 0.050(6) 0.113(10) 0.170(12) -0.014(9) 0.040(7) -0.004(6)
C45 0.095(8) 0.107(9) 0.153(11) 0.019(8) 0.056(8) 0.011(6)
C22 0.057(5) 0.093(6) 0.108(6) 0.056(5) -0.002(4) 0.017(4)
N7 0.082(6) 0.147(8) 0.167(9) 0.057(7) 0.043(6) 0.026(6)
C42 0.071(5) 0.082(6) 0.077(5) 0.011(4) 0.001(4) 0.030(4)
N8 0.133(7) 0.108(6) 0.119(6) 0.040(5) 0.003(5) 0.067(6)
C46 0.074(7) 0.170(12) 0.103(8) 0.030(8) 0.038(6) 0.008(8)

loop_
_atom_type_symbol
_atom_type_description
_atom_type_scat_dispersion_real
_atom_type_scat_dispersion_imag
_atom_type_scat_source
C C 0.0033 0.0016 'International Tables Vol C Tables 4.2.6.8 and 6.1.1.4'
H H 0.0000 0.0000 'International Tables Vol C Tables 4.2.6.8 and 6.1.1.4'
N N 0.0061 0.0033 'International Tables Vol C Tables 4.2.6.8 and 6.1.1.4'
F F 0.0171 0.0103 'International Tables Vol C Tables 4.2.6.8 and 6.1.1.4'
P P 0.1023 0.0942 'International Tables Vol C Tables 4.2.6.8 and 6.1.1.4'
Ag Ag -0.8971 1.1015 'International Tables Vol C Tables 4.2.6.8 and 6.1.1.4'

loop_
_geom_angle_atom_site_label_1
_geom_angle_atom_site_label_2
_geom_angle_atom_site_label_3
_geom_angle
N4 Ag1 N5 175.4(2)
F6 P1 F1 89.6(4)
F6 P1 F5 98.5(5)
F1 P1 F5 91.9(4)
F6 P1 F2 90.2(5)
F1 P1 F2 177.4(4)
F5 P1 F2 90.8(4)
F6 P1 F3 177.2(4)
F1 P1 F3 92.1(4)
F5 P1 F3 83.6(4)
F2 P1 F3 88.0(4)
F6 P1 F4 86.6(4)
F1 P1 F4 89.6(4)
F5 P1 F4 174.7(4)
F2 P1 F4 87.7(4)
F3 P1 F4 91.3(4)
C20 N3 C21 105.5(5)
C20 N3 C17 128.2(5)
C21 N3 C17 126.2(5)
C16 C17 C18 119.9(6)
C16 C17 N3 120.4(5)
C18 C17 N3 119.7(5)
C25 N6 C24 105.7(5)
C25 N6 C26 128.1(5)
C24 N6 C26 126.2(5)
C20 N4 C22 104.7(5)
C20 N4 Ag1 127.0(4)
C22 N4 Ag1 128.2(4)
C46 C47 C48 119.7(11)
C19 C14 C15 117.1(5)
C19 C14 C13 123.2(5)
C15 C14 C13 119.7(6)
C31 C26 C27 120.7(5)
C31 C26 N6 120.1(5)
C27 C26 N6 119.2(5)
C2 C4 C11 121.2(6)
C2 C4 C5 121.0(5)
C11 C4 C5 117.8(6)
C12 C13 C14 125.5(6)
C12 C13 H13 117.3
C14 C13 H13 117.3
C44 C34 C33 118.6(6)
C44 C34 C35 121.5(5)
C33 C34 C35 119.9(6)
C34 C35 C36 114.0(5)
C34 C35 H35A 108.8
C36 C35 H35A 108.8
C34 C35 H35B 108.8
C36 C35 H35B 108.8
H35A C35 H35B 107.7
C25 N5 C23 106.9(6)
C25 N5 Ag1 127.5(5)
C23 N5 Ag1 125.5(4)
C29 C28 C27 122.7(6)
C29 C28 H28 118.6
C27 C28 H28 118.6
C28 C29 C30 117.4(5)
C28 C29 C32 124.2(6)
C30 C29 C32 118.5(6)
C33 C32 C29 126.4(6)
C33 C32 H32 116.8
C29 C32 H32 116.8
C10 C11 C4 123.0(6)
C10 C11 H11 118.5
C4 C11 H11 118.5
C17 C16 C15 121.0(6)
C17 C16 H16 119.5
C15 C16 H16 119.5
C4 C2 C3 121.4(6)
C4 C2 C1 121.4(6)
C3 C2 C1 117.1(6)
C40 C41 C42 120.9(7)
C40 C41 C43 123.2(6)
C42 C41 C43 115.9(7)
C4 C5 C6 113.6(5)
C4 C5 H5A 108.8
C6 C5 H5A 108.8
C4 C5 H5B 108.8
C6 C5 H5B 108.8
H5A C5 H5B 107.7
C10 C9 C6 113.2(5)
C10 C9 H9A 108.9
C6 C9 H9A 108.9
C10 C9 H9B 108.9
C6 C9 H9B 108.9
H9A C9 H9B 107.8
C7 C6 C5 109.9(6)
C7 C6 C9 109.6(5)
C5 C6 C9 108.9(5)
C7 C6 C8 109.9(6)
C5 C6 C8 109.7(5)
C9 C6 C8 108.8(5)
C41 C40 C44 121.4(6)
C41 C40 C39 120.0(6)
C44 C40 C39 118.6(6)
N4 C20 N3 112.6(5)
N4 C20 H20 123.7
N3 C20 H20 123.7
N7 C43 C41 179.1(11)
C29 C30 C31 121.2(6)
C29 C30 H30 119.4
C31 C30 H30 119.4
C32 C33 C34 124.9(6)
C32 C33 H33 117.6
C34 C33 H33 117.6
C37 C36 C38 110.3(6)
C37 C36 C39 109.8(6)
C38 C36 C39 109.1(6)
C37 C36 C35 111.0(5)
C38 C36 C35 108.7(6)
C39 C36 C35 107.9(5)
C34 C44 C40 122.1(6)
C34 C44 H44 119.0
C40 C44 H44 119.0
C28 C27 C26 118.6(6)
C28 C27 H27 120.7
C26 C27 H27 120.7
C26 C31 C30 119.4(6)
C26 C31 H31 120.3
C30 C31 H31 120.3
N1 C1 C2 178.6(9)
C11 C10 C12 118.9(6)
C11 C10 C9 121.0(5)
C12 C10 C9 120.1(5)
C18 C19 C14 122.1(6)
C18 C19 H19 119.0
C14 C19 H19 119.0
C17 C18 C19 119.1(6)
C17 C18 H18 120.4
C19 C18 H18 120.4
C40 C39 C36 112.7(5)
C40 C39 H39A 109.1
C36 C39 H39A 109.1
C40 C39 H39B 109.1
C36 C39 H39B 109.1
H39A C39 H39B 107.8
C23 C24 N6 106.2(6)
C23 C24 H24 126.9
N6 C24 H24 126.9
C6 C7 H7A 109.5
C6 C7 H7B 109.5
H7A C7 H7B 109.5
C6 C7 H7C 109.5
H7A C7 H7C 109.5
H7B C7 H7C 109.5
C13 C12 C10 127.3(6)
C13 C12 H12 116.3
C10 C12 H12 116.3
C36 C38 H38A 109.5
C36 C38 H38B 109.5
H38A C38 H38B 109.5
C36 C38 H38C 109.5
H38A C38 H38C 109.5
H38B C38 H38C 109.5
C6 C8 H8A 109.5
C6 C8 H8B 109.5
H8A C8 H8B 109.5
C6 C8 H8C 109.5
H8A C8 H8C 109.5
H8B C8 H8C 109.5
C16 C15 C14 120.8(6)
C16 C15 H15 119.6
C14 C15 H15 119.6
N5 C25 N6 112.0(6)
N5 C25 H25 124.0
N6 C25 H25 124.0
N2 C3 C2 178.0(10)
C50 C49 C48 121.2(11)
C36 C37 H37A 109.5
C36 C37 H37B 109.5
H37A C37 H37B 109.5
C36 C37 H37C 109.5
H37A C37 H37C 109.5
H37B C37 H37C 109.5
N5 C23 C24 109.1(6)
N5 C23 H23 125.4
C24 C23 H23 125.4
C49 C50 C45 121.6(11)
C22 C21 N3 107.5(7)
C22 C21 H21 126.2
N3 C21 H21 126.2
C47 C48 C49 119.0(11)
C50 C45 C46 118.2(11)
C21 C22 N4 109.6(6)
C21 C22 H22 125.2
N4 C22 H22 125.2
N8 C42 C41 178.8(10)
C47 C46 C45 120.1(11)

loop_
_geom_bond_atom_site_label_1
_geom_bond_atom_site_label_2
_geom_bond_distance
Ag1 N4 2.072(5)
Ag1 N5 2.090(5)
P1 F6 1.518(6)
P1 F1 1.528(6)
P1 F5 1.543(6)
P1 F2 1.553(6)
P1 F3 1.560(6)
P1 F4 1.573(6)
N3 C20 1.323(7)
N3 C21 1.365(8)
N3 C17 1.424(7)
C17 C16 1.362(8)
C17 C18 1.376(8)
N6 C25 1.341(8)
N6 C24 1.390(8)
N6 C26 1.433(7)
N4 C20 1.315(7)
N4 C22 1.359(9)
C47 C46 1.374(16)
C47 C48 1.391(16)
C14 C19 1.386(8)
C14 C15 1.393(8)
C14 C13 1.462(8)
C26 C31 1.372(8)
C26 C27 1.380(8)
C4 C2 1.370(9)
C4 C11 1.432(8)
C4 C5 1.493(8)
C13 C12 1.324(8)
C13 H13 0.9300
C34 C44 1.354(8)
C34 C33 1.468(8)
C34 C35 1.495(8)
C35 C36 1.554(8)
C35 H35A 0.9700
C35 H35B 0.9700
N5 C25 1.311(7)
N5 C23 1.347(9)
C28 C29 1.374(8)
C28 C27 1.378(8)
C28 H28 0.9300
C29 C30 1.388(8)
C29 C32 1.459(8)
C32 C33 1.336(8)
C32 H32 0.9300
C11 C10 1.345(8)
C11 H11 0.9300
C16 C15 1.376(9)
C16 H16 0.9300
C2 C3 1.435(11)
C2 C1 1.446(9)
C41 C40 1.370(9)
C41 C42 1.429(10)
C41 C43 1.445(12)
C5 C6 1.529(8)
C5 H5A 0.9700
C5 H5B 0.9700
C9 C10 1.502(8)
C9 C6 1.533(8)
C9 H9A 0.9700
C9 H9B 0.9700
C6 C7 1.524(9)
C6 C8 1.541(9)
C40 C44 1.435(8)
C40 C39 1.487(9)
C20 H20 0.9300
C43 N7 1.146(11)
C30 C31 1.388(8)
C30 H30 0.9300
C33 H33 0.9300
C36 C37 1.520(9)
C36 C38 1.523(9)
C36 C39 1.545(9)
C44 H44 0.9300
C27 H27 0.9300
C31 H31 0.9300
C1 N1 1.120(8)
C10 C12 1.442(8)
C19 C18 1.385(8)
C19 H19 0.9300
C18 H18 0.9300
C39 H39A 0.9700
C39 H39B 0.9700
C24 C23 1.367(9)
C24 H24 0.9300
C7 H7A 0.9600
C7 H7B 0.9600
C7 H7C 0.9600
C12 H12 0.9300
C38 H38A 0.9600
C38 H38B 0.9600
C38 H38C 0.9600
C8 H8A 0.9600
C8 H8B 0.9600
C8 H8C 0.9600
N2 C3 1.134(10)
C15 H15 0.9300
C25 H25 0.9300
C49 C50 1.353(14)
C49 C48 1.400(15)
C37 H37A 0.9600
C37 H37B 0.9600
C37 H37C 0.9600
C23 H23 0.9300
C50 C45 1.357(14)
C21 C22 1.327(10)
C21 H21 0.9300
C45 C46 1.447(15)
C22 H22 0.9300
C42 N8 1.139(9)

loop_
_geom_torsion_atom_site_label_1
_geom_torsion_atom_site_label_2
_geom_torsion_atom_site_label_3
_geom_torsion_atom_site_label_4
_geom_torsion
C20 N3 C17 C16 160.9(7)
C21 N3 C17 C16 -22.0(11)
C20 N3 C17 C18 -20.2(10)
C21 N3 C17 C18 157.0(7)
N5 Ag1 N4 C20 155(2)
N5 Ag1 N4 C22 -22(3)
C25 N6 C26 C31 -162.8(6)
C24 N6 C26 C31 16.0(10)
C25 N6 C26 C27 16.6(10)
C24 N6 C26 C27 -164.5(7)
C19 C14 C13 C12 -6.8(10)
C15 C14 C13 C12 174.3(7)
C44 C34 C35 C36 -20.7(9)
C33 C34 C35 C36 160.7(5)
N4 Ag1 N5 C25 32(3)
N4 Ag1 N5 C23 -146(2)
C27 C28 C29 C30 1.7(10)
C27 C28 C29 C32 -177.8(6)
C28 C29 C32 C33 -0.5(10)
C30 C29 C32 C33 -180.0(6)
C2 C4 C11 C10 178.8(6)
C5 C4 C11 C10 0.5(10)
C18 C17 C16 C15 -0.3(12)
N3 C17 C16 C15 178.7(7)
C11 C4 C2 C3 2.2(11)
C5 C4 C2 C3 -179.5(6)
C11 C4 C2 C1 -177.4(6)
C5 C4 C2 C1 0.9(10)
C2 C4 C5 C6 152.6(6)
C11 C4 C5 C6 -29.1(8)
C4 C5 C6 C7 -68.0(7)
C4 C5 C6 C9 52.1(7)
C4 C5 C6 C8 171.1(6)
C10 C9 C6 C7 71.3(7)
C10 C9 C6 C5 -48.9(7)
C10 C9 C6 C8 -168.4(6)
C42 C41 C40 C44 174.0(7)
C43 C41 C40 C44 -3.2(11)
C42 C41 C40 C39 -2.2(11)
C43 C41 C40 C39 -179.4(7)
C22 N4 C20 N3 -0.6(8)
Ag1 N4 C20 N3 -177.6(4)
C21 N3 C20 N4 1.0(8)
C17 N3 C20 N4 178.6(6)
C40 C41 C43 N7 -43(67)
C42 C41 C43 N7 140(67)
C28 C29 C30 C31 0.0(10)
C32 C29 C30 C31 179.5(6)
C29 C32 C33 C34 -179.8(6)
C44 C34 C33 C32 -177.1(6)
C35 C34 C33 C32 1.5(10)
C34 C35 C36 C37 -73.0(8)
C34 C35 C36 C38 165.4(6)
C34 C35 C36 C39 47.2(7)
C33 C34 C44 C40 176.2(6)
C35 C34 C44 C40 -2.4(10)
C41 C40 C44 C34 179.2(6)
C39 C40 C44 C34 -4.6(10)
C29 C28 C27 C26 -1.1(10)
C31 C26 C27 C28 -1.2(10)
N6 C26 C27 C28 179.3(5)
C27 C26 C31 C30 2.9(10)
N6 C26 C31 C30 -177.7(6)
C29 C30 C31 C26 -2.3(11)
C4 C2 C1 N1 -158(36)
C3 C2 C1 N1 23(36)
C4 C11 C10 C12 -178.0(6)
C4 C11 C10 C9 2.4(10)
C6 C9 C10 C11 23.3(9)
C6 C9 C10 C12 -156.3(6)
C15 C14 C19 C18 -0.4(10)
C13 C14 C19 C18 -179.3(6)
C16 C17 C18 C19 1.0(11)
N3 C17 C18 C19 -177.9(6)
C14 C19 C18 C17 -0.7(11)
C41 C40 C39 C36 -149.5(6)
C44 C40 C39 C36 34.2(8)
C37 C36 C39 C40 67.3(7)
C38 C36 C39 C40 -171.7(6)
C35 C36 C39 C40 -53.8(7)
C25 N6 C24 C23 0.2(8)
C26 N6 C24 C23 -178.9(6)
C14 C13 C12 C10 176.2(6)
C11 C10 C12 C13 177.0(7)
C9 C10 C12 C13 -3.4(10)
C17 C16 C15 C14 -0.9(13)
C19 C14 C15 C16 1.2(11)
C13 C14 C15 C16 -179.8(7)
C23 N5 C25 N6 -1.9(8)
Ag1 N5 C25 N6 -179.8(4)
C24 N6 C25 N5 1.0(8)
C26 N6 C25 N5 -179.9(6)
C4 C2 C3 N2 88(25)
C1 C2 C3 N2 -92(25)
C25 N5 C23 C24 1.9(9)
Ag1 N5 C23 C24 180.0(5)
N6 C24 C23 N5 -1.3(10)
C48 C49 C50 C45 1.9(15)
C20 N3 C21 C22 -1.0(9)
C17 N3 C21 C22 -178.7(7)
C46 C47 C48 C49 4.2(15)
C50 C49 C48 C47 -3.2(15)
C49 C50 C45 C46 -1.6(15)
N3 C21 C22 N4 0.7(10)
C20 N4 C22 C21 0.0(9)
Ag1 N4 C22 C21 176.8(6)
C40 C41 C42 N8 -91(48)
C43 C41 C42 N8 86(48)
C48 C47 C46 C45 -4.0(15)
C50 C45 C46 C47 2.7(15)
